data_8100338
loop_
_publ_author_name
'Feng, Yun-Long'
'Zhao, Guo-Liang'

_publ_section_title
;
Crystal structure of triaquabis(vanillin-O,O')nitritoerbium(III), 
Er(C~8~H~7~O~3~)~2~(NO~2)~(H~2~O)~3~
;
_journal_issue 2
_journal_name_full 'Zeitschrift f\"ur Kristallographie - New Crystal Structures'
_journal_page_first 239
_journal_page_last 240
_journal_volume 218
_journal_year 2003
_chemical_formula_structural 'C16 H20 Er N O11'
_chemical_formula_sum 'C16 H20 Er N O11'
_chemical_formula_weight 569.59
_space_group_IT_number 62
_symmetry_cell_setting orthorhombic
_symmetry_space_group_name_Hall '-P 2ac 2n'
_symmetry_space_group_name_H-M 'P n m a'
_cell_angle_alpha 90.00
_cell_angle_beta 90.00
_cell_angle_gamma 90.00
_cell_formula_units_Z 4
_cell_length_a 7.7439(15)
_cell_length_b 21.929(4)
_cell_length_c 11.013(2)
_cell_measurement_temperature 293(2)
_cell_volume 1870.2(6)
_diffrn_ambient_temperature 293(2)
_exptl_crystal_density_diffrn 2.023
_cod_original_formula_sum 'C16 H20 Er1 N1 O11'
_cod_database_code 8100338

loop_
_symmetry_equiv_pos_as_xyz
'x, y, z'
'-x+1/2, -y, z+1/2'
'-x, y+1/2, -z'
'x+1/2, -y+1/2, -z+1/2'
'-x, -y, -z'
'x-1/2, y, -z-1/2'
'x, -y-1/2, z'
'-x-1/2, y-1/2, z-1/2'

loop_
_atom_site_label
_atom_site_type_symbol
_atom_site_fract_x
_atom_site_fract_y
_atom_site_fract_z
_atom_site_U_iso_or_equiv
_atom_site_adp_type
_atom_site_occupancy
_atom_site_symmetry_multiplicity
_atom_site_Wyckoff_symbol
_atom_site_calc_flag
_atom_site_refinement_flags
_atom_site_disorder_assembly
_atom_site_disorder_group
Er1 Er 0.17306(3) 0.2500 0.543386(17) 0.01473(11) Uani 1 4 c d S . .
O1 O -0.0436(4) 0.31359(13) 0.5968(3) 0.0229(6) Uani 1 8 d d . . .
O2 O 0.1876(3) 0.35711(16) 0.4460(3) 0.0232(7) Uani 1 8 d d . . .
O3 O -0.3292(4) 0.55727(16) 0.3531(3) 0.0375(8) Uani 1 8 d d . . .
O4 O 0.4204(5) 0.2500 0.4387(4) 0.0262(9) Uani 1 4 c d S . .
O5 O 0.6779(5) 0.2500 0.3555(4) 0.0519(18) Uani 1 4 c d S . .
O6 O 0.0235(5) 0.2500 0.3619(3) 0.0269(9) Uani 1 4 c d S . .
H61 H -0.0958 0.2500 0.3522 0.032 Uiso 1 4 c d SR . .
H62 H 0.0698 0.2500 0.2958 0.032 Uiso 1 4 c d SR . .
O7 O 0.3190(4) 0.31434(15) 0.6791(3) 0.0327(7) Uani 1 8 d d . . .
H71 H 0.3470 0.3113 0.7481 0.039 Uiso 1 8 d d R . .
H72 H 0.3099 0.3531 0.6667 0.039 Uiso 1 8 d d R . .
N1 N 0.5819(8) 0.2500 0.4444(5) 0.0380(14) Uani 1 4 c d S . .
C1 C -0.0848(5) 0.3629(2) 0.5367(3) 0.0205(8) Uani 1 8 d d . . .
C2 C 0.0333(5) 0.38842(19) 0.4517(3) 0.0200(8) Uani 1 8 d d . . .
C3 C -0.0059(5) 0.44017(18) 0.3874(4) 0.0221(8) Uani 1 8 d d . . .
H3 H 0.0760 0.4564 0.3305 0.027 Uiso 1 8 d d R . .
C4 C -0.1658(5) 0.46947(19) 0.4047(4) 0.0242(9) Uani 1 8 d d . . .
C5 C -0.2843(6) 0.4447(2) 0.4868(4) 0.0262(9) Uani 1 8 d d . . .
H5 H -0.3939 0.4643 0.4987 0.031 Uiso 1 8 d d R . .
C6 C -0.2460(6) 0.3927(2) 0.5509(4) 0.0263(9) Uani 1 8 d d . . .
H6 H -0.3295 0.3760 0.6060 0.032 Uiso 1 8 d d R . .
C7 C -0.1980(6) 0.5260(2) 0.3424(4) 0.0291(9) Uani 1 8 d d . . .
H7 H -0.1108 0.5404 0.2874 0.035 Uiso 1 8 d d R . .
C8 C 0.3075(6) 0.3778(2) 0.3551(5) 0.0359(11) Uani 1 8 d d . . .
H8A H 0.2492 0.3772 0.2778 0.054 Uiso 1 8 d d R . .
H8B H 0.4070 0.3517 0.3528 0.054 Uiso 1 8 d d R . .
H8C H 0.3449 0.4184 0.3740 0.054 Uiso 1 8 d d R . .

loop_
_atom_site_aniso_label
_atom_site_aniso_U_11
_atom_site_aniso_U_22
_atom_site_aniso_U_33
_atom_site_aniso_U_23
_atom_site_aniso_U_13
_atom_site_aniso_U_12
Er1 0.01407(15) 0.01583(15) 0.01431(15) 0.000 0.00056(8) 0.000
O1 0.0240(13) 0.0201(14) 0.0245(14) 0.0058(12) 0.0080(11) 0.0058(12)
O2 0.0168(14) 0.0241(16) 0.0289(15) 0.0072(12) 0.0039(11) 0.0025(11)
O3 0.0408(19) 0.0252(17) 0.0465(19) 0.0055(16) -0.0085(15) 0.0093(14)
O4 0.0168(18) 0.029(2) 0.033(2) 0.000 0.0066(16) 0.000
O5 0.016(2) 0.119(6) 0.021(2) 0.000 0.0033(16) 0.000
O6 0.0182(17) 0.045(3) 0.0176(16) 0.000 0.0000(15) 0.000
O7 0.051(2) 0.0194(15) 0.0277(15) -0.0024(13) -0.0203(14) 0.0005(14)
N1 0.037(3) 0.047(4) 0.030(3) 0.000 0.002(2) 0.000
C1 0.0222(19) 0.0184(19) 0.0209(18) -0.0020(15) -0.0002(13) 0.0026(16)
C2 0.0196(17) 0.0201(19) 0.0202(17) -0.0017(15) -0.0033(13) 0.0017(16)
C3 0.0224(18) 0.0195(18) 0.0244(17) 0.0023(16) -0.0018(15) -0.0006(16)
C4 0.028(2) 0.0170(19) 0.0276(19) -0.0016(17) -0.0084(15) 0.0026(16)
C5 0.0230(19) 0.024(2) 0.0322(19) -0.0020(19) -0.0017(17) 0.0056(17)
C6 0.022(2) 0.025(2) 0.032(2) 0.0019(18) 0.0061(16) 0.0052(18)
C7 0.035(2) 0.022(2) 0.030(2) 0.0020(18) -0.0059(17) 0.0019(18)
C8 0.026(2) 0.037(3) 0.046(3) 0.018(2) 0.0135(19) 0.0025(19)

loop_
_geom_bond_atom_site_label_1
_geom_bond_atom_site_label_2
_geom_bond_distance
_geom_bond_site_symmetry_2
_geom_bond_publ_flag
Er1 O4 2.236(4) . ?
Er1 O1 2.260(3) 7_565 ?
Er1 O1 2.260(3) . ?
Er1 O6 2.310(4) . ?
Er1 O7 2.345(3) . ?
Er1 O7 2.345(3) 7_565 ?
Er1 O2 2.585(3) 7_565 ?
Er1 O2 2.585(3) . ?
O1 C1 1.308(5) . ?
O2 C2 1.380(5) . ?
O2 C8 1.438(5) . ?
O3 C7 1.232(5) . ?
O4 N1 1.252(8) . ?
O5 N1 1.229(7) . ?
O6 H61 0.9303 . ?
O6 H62 0.8120 . ?
O7 H71 0.7932 . ?
O7 H72 0.8633 . ?
C1 C6 1.417(6) . ?
C1 C2 1.423(5) . ?
C2 C3 1.372(5) . ?
C3 C4 1.408(5) . ?
C3 H3 0.9599 . ?
C4 C5 1.398(6) . ?
C4 C7 1.438(6) . ?
C5 C6 1.373(6) . ?
C5 H5 0.9599 . ?
C6 H6 0.9600 . ?
C7 H7 0.9599 . ?
C8 H8A 0.9634 . ?
C8 H8B 0.9600 . ?
C8 H8C 0.9599 . ?
